data_4113907
loop_
_publ_author_name
'Alessio Altieri'
'Francesco G. Gatti'
'Euan R. Kay'
'David A. Leigh'
'David Martel'
'Francesco Paolucci'
'Alexandra M. Z. Slawin'
'Jenny K. Y. Wong'

_publ_section_title
;
 Electrochemically Switchable Hydrogen-Bonded Molecular Shuttles
;
_journal_name_full 'Journal of the American Chemical Society'
_journal_page_first 8644
_journal_page_last 8654
_journal_paper_doi 10.1021/ja0352552
_journal_volume 125
_journal_year 2003
_chemical_formula_moiety 'C32 H28 N4 O4.C32 H32 N2 O2'
_chemical_formula_sum 'C64 H60 N6 O6'
_chemical_formula_weight 1009.18
_chemical_name_systematic
; 
? 
;
_space_group_IT_number 14
_symmetry_cell_setting monoclinic
_symmetry_space_group_name_Hall '-P 2yn'
_symmetry_space_group_name_H-M 'P 1 21/n 1'
_atom_sites_solution_hydrogens geom
_atom_sites_solution_primary direct
_atom_sites_solution_secondary difmap
_audit_creation_method SHELXL-97
_cell_angle_alpha 90.00
_cell_angle_beta 104.956(2)
_cell_angle_gamma 90.00
_cell_formula_units_Z 2
_cell_length_a 9.7938(9)
_cell_length_b 16.1609(14)
_cell_length_c 16.8676(15)
_cell_measurement_temperature 180(2)
_cell_volume 2579.3(4)
_computing_cell_refinement 'SAINT (Siemens, 1995)'
_computing_data_collection 'SMART (Siemens, 1994)'
_computing_data_reduction 'SAINT (Siemens, 1995)'
_computing_molecular_graphics 'SHELXTL (Sheldrick, 1997)'
_computing_publication_material 'SHELXTL (Sheldrick, 1997)'
_computing_structure_refinement 'SHELXL-97 (Sheldrick, 1997)'
_computing_structure_solution 'SHELXS-97 (Sheldrick, 1990)'
_diffrn_ambient_temperature 180(2)
_diffrn_detector_area_resol_mean 8.192
_diffrn_measured_fraction_theta_full 0.899
_diffrn_measured_fraction_theta_max 0.899
_diffrn_measurement_device_type 'Siemens SMART diffractometer'
_diffrn_measurement_method '\w scans'
_diffrn_radiation_monochromator graphite
_diffrn_radiation_source 'fine-focus sealed tube'
_diffrn_radiation_type MoK\a
_diffrn_radiation_wavelength 0.71073
_diffrn_reflns_av_R_equivalents 0.1865
_diffrn_reflns_av_sigmaI/netI 0.3414
_diffrn_reflns_limit_h_max 12
_diffrn_reflns_limit_h_min -13
_diffrn_reflns_limit_k_max 21
_diffrn_reflns_limit_k_min -21
_diffrn_reflns_limit_l_max 22
_diffrn_reflns_limit_l_min -16
_diffrn_reflns_number 15739
_diffrn_reflns_theta_full 29.17
_diffrn_reflns_theta_max 29.17
_diffrn_reflns_theta_min 1.77
_exptl_absorpt_coefficient_mu 0.084
_exptl_absorpt_correction_type multi-scan
_exptl_absorpt_process_details 'SADABS (Sheldrick, 1996)'
_exptl_crystal_colour colourless
_exptl_crystal_density_diffrn 1.299
_exptl_crystal_description block
_exptl_crystal_F_000 1068
_exptl_crystal_size_max 0.15
_exptl_crystal_size_mid 0.12
_exptl_crystal_size_min 0.08
_refine_diff_density_max 0.268
_refine_diff_density_min -0.320
_refine_diff_density_rms 0.073
_refine_ls_extinction_method none
_refine_ls_goodness_of_fit_ref 0.928
_refine_ls_hydrogen_treatment mixed
_refine_ls_matrix_type full
_refine_ls_number_parameters 351
_refine_ls_number_reflns 6259
_refine_ls_number_restraints 0
_refine_ls_restrained_S_all 0.928
_refine_ls_R_factor_all 0.3409
_refine_ls_R_factor_gt 0.1114
_refine_ls_shift/su_max 0.013
_refine_ls_shift/su_mean 0.002
_refine_ls_structure_factor_coef Fsqd
_refine_ls_weighting_details 'calc w=1/[\s^2^(Fo^2^)+(0.0993P)^2^+0.0000P] where P=(Fo^2^+2Fc^2^)/3'
_refine_ls_weighting_scheme calc
_refine_ls_wR_factor_gt 0.1964
_refine_ls_wR_factor_ref 0.2840
_reflns_number_gt 1723
_reflns_number_total 6259
_reflns_threshold_expression >2sigma(I)
_cod_data_source_file ja0352552si20030331_034115.cif
_cod_data_source_block JA0352552_Rotaxane_4
_cod_database_code 4113907

loop_
_symmetry_equiv_pos_as_xyz
'x, y, z'
'-x+1/2, y+1/2, -z+1/2'
'-x, -y, -z'
'x-1/2, -y-1/2, z-1/2'

loop_
_atom_site_label
_atom_site_type_symbol
_atom_site_fract_x
_atom_site_fract_y
_atom_site_fract_z
_atom_site_U_iso_or_equiv
_atom_site_adp_type
_atom_site_occupancy
_atom_site_symmetry_multiplicity
_atom_site_calc_flag
_atom_site_refinement_flags
N19 N 0.2552(5) 0.3891(3) 0.0778(3) 0.0369(12) Uani 1 1 d .
O20 O 0.0235(4) 0.3595(2) 0.0586(2) 0.0407(11) Uani 1 1 d .
C20 C 0.1165(6) 0.4079(3) 0.0505(3) 0.0337(14) Uani 1 1 d .
C21 C 0.0786(5) 0.4912(3) 0.0077(3) 0.0336(14) Uani 1 1 d .
H21A H 0.1331 0.5357 0.0423 0.040 Uiso 1 1 calc R
H21B H 0.1048 0.4909 -0.0452 0.040 Uiso 1 1 calc R
C22 C 0.2905(6) 0.3089(3) 0.1202(3) 0.0405(16) Uani 1 1 d .
H22A H 0.2350 0.3029 0.1613 0.049 Uiso 1 1 calc R
H22B H 0.3918 0.3089 0.1499 0.049 Uiso 1 1 calc R
C23 C 0.2614(6) 0.2354(4) 0.0630(4) 0.0449(17) Uani 1 1 d .
C24 C 0.1925(8) 0.1674(4) 0.0823(5) 0.080(2) Uani 1 1 d .
H24A H 0.1567 0.1674 0.1295 0.096 Uiso 1 1 calc R
C25 C 0.1757(10) 0.0976(5) 0.0306(7) 0.104(3) Uani 1 1 d .
H25A H 0.1340 0.0490 0.0457 0.125 Uiso 1 1 calc R
C26 C 0.2173(10) 0.0979(5) -0.0395(6) 0.094(3) Uani 1 1 d .
H26A H 0.2011 0.0509 -0.0745 0.113 Uiso 1 1 calc R
C27 C 0.2834(10) 0.1668(5) -0.0605(5) 0.093(3) Uani 1 1 d .
H27A H 0.3130 0.1684 -0.1098 0.111 Uiso 1 1 calc R
C28 C 0.3055(7) 0.2341(4) -0.0070(4) 0.063(2) Uani 1 1 d .
H28A H 0.3536 0.2812 -0.0201 0.075 Uiso 1 1 calc R
C29 C 0.3709(6) 0.4419(3) 0.0688(4) 0.0407(16) Uani 1 1 d .
H29A H 0.3428 0.4689 0.0144 0.049 Uiso 1 1 calc R
H29B H 0.4539 0.4066 0.0698 0.049 Uiso 1 1 calc R
C30 C 0.4147(6) 0.5080(3) 0.1334(4) 0.0373(15) Uani 1 1 d .
C31 C 0.4459(6) 0.4919(4) 0.2144(4) 0.0455(17) Uani 1 1 d .
H31A H 0.4368 0.4367 0.2318 0.055 Uiso 1 1 calc R
C32 C 0.4905(6) 0.5524(4) 0.2733(4) 0.0569(19) Uani 1 1 d .
H32A H 0.5118 0.5392 0.3301 0.068 Uiso 1 1 calc R
C33 C 0.5038(6) 0.6354(4) 0.2466(5) 0.061(2) Uani 1 1 d .
H33A H 0.5342 0.6783 0.2857 0.073 Uiso 1 1 calc R
C34 C 0.4732(6) 0.6523(4) 0.1660(5) 0.060(2) Uani 1 1 d .
H34A H 0.4815 0.7076 0.1487 0.072 Uiso 1 1 calc R
C35 C 0.4296(6) 0.5907(4) 0.1071(4) 0.0524(18) Uani 1 1 d .
H35A H 0.4101 0.6035 0.0503 0.063 Uiso 1 1 calc R
C1 C -0.1104(6) 0.4068(3) 0.2464(3) 0.0421(16) Uani 1 1 d .
H1A H -0.0275 0.3823 0.2859 0.051 Uiso 1 1 calc R
H1B H -0.1868 0.4128 0.2746 0.051 Uiso 1 1 calc R
N2 N -0.1582(5) 0.3497(3) 0.1755(3) 0.0388(13) Uani 1 1 d .
O3 O -0.3494(4) 0.3040(2) 0.2147(3) 0.0529(12) Uani 1 1 d .
C3 C -0.2722(6) 0.3013(3) 0.1689(4) 0.0339(14) Uani 1 1 d .
C4 C -0.2954(5) 0.2391(3) 0.1000(4) 0.0349(15) Uani 1 1 d .
C5 C -0.2452(6) 0.2476(3) 0.0321(4) 0.0368(15) Uani 1 1 d .
H5A H -0.1962 0.2968 0.0258 0.044 Uiso 1 1 calc R
C6 C -0.2631(6) 0.1870(3) -0.0283(4) 0.0363(15) Uani 1 1 d .
C7 C -0.3362(6) 0.1149(3) -0.0178(4) 0.0494(18) Uani 1 1 d .
H7A H -0.3502 0.0720 -0.0576 0.059 Uiso 1 1 calc R
C8 C -0.3872(7) 0.1066(4) 0.0496(4) 0.0574(19) Uani 1 1 d .
H8A H -0.4370 0.0575 0.0556 0.069 Uiso 1 1 calc R
C9 C -0.3693(6) 0.1664(4) 0.1094(4) 0.0460(17) Uani 1 1 d .
H9A H -0.4058 0.1590 0.1559 0.055 Uiso 1 1 calc R
O10 O -0.2561(5) 0.1537(2) -0.1637(3) 0.0589(13) Uani 1 1 d .
C10 C -0.2097(6) 0.1952(3) -0.1011(4) 0.0395(16) Uani 1 1 d .
N11 N -0.1048(5) 0.2525(3) -0.0997(3) 0.0366(12) Uani 1 1 d .
C12 C -0.0416(7) 0.2607(3) -0.1675(4) 0.0469(17) Uani 1 1 d .
H12A H -0.1096 0.2411 -0.2181 0.056 Uiso 1 1 calc R
H12B H 0.0430 0.2247 -0.1576 0.056 Uiso 1 1 calc R
C13 C 0.0016(6) 0.3494(3) -0.1808(3) 0.0351(15) Uani 1 1 d .
C14 C 0.1403(6) 0.3703(3) -0.1751(3) 0.0386(15) Uani 1 1 d .
H14A H 0.2125 0.3299 -0.1580 0.046 Uiso 1 1 calc R
C15 C 0.1755(6) 0.4494(3) -0.1940(3) 0.0400(15) Uani 1 1 d .
H15A H 0.2718 0.4633 -0.1884 0.048 Uiso 1 1 calc R
C16 C 0.0712(6) 0.5088(3) -0.2211(3) 0.0332(14) Uani 1 1 d .
C17 C -0.0671(6) 0.4888(3) -0.2260(4) 0.0441(16) Uani 1 1 d .
H17A H -0.1391 0.5291 -0.2439 0.053 Uiso 1 1 calc R
C18 C -0.1024(6) 0.4097(4) -0.2048(3) 0.0428(16) Uani 1 1 d .
H18A H -0.1979 0.3970 -0.2067 0.051 Uiso 1 1 calc R
H11 H -0.065(4) 0.270(2) -0.043(3) 0.009(12) Uiso 1 1 d .
H2 H -0.090(6) 0.339(3) 0.140(3) 0.07(2) Uiso 1 1 d .

loop_
_atom_site_aniso_label
_atom_site_aniso_U_11
_atom_site_aniso_U_22
_atom_site_aniso_U_33
_atom_site_aniso_U_23
_atom_site_aniso_U_13
_atom_site_aniso_U_12
N19 0.034(3) 0.015(3) 0.059(3) 0.003(2) 0.007(2) 0.000(2)
O20 0.043(2) 0.015(2) 0.066(3) -0.0006(19) 0.018(2) -0.0041(18)
C20 0.036(3) 0.021(3) 0.045(4) -0.010(3) 0.011(3) 0.001(3)
C21 0.041(3) 0.011(3) 0.049(4) -0.001(3) 0.012(3) 0.001(3)
C22 0.050(4) 0.021(3) 0.046(4) 0.011(3) 0.004(3) 0.004(3)
C23 0.046(4) 0.033(4) 0.051(4) 0.002(3) 0.004(3) 0.004(3)
C24 0.111(7) 0.023(4) 0.110(7) 0.001(4) 0.038(5) -0.018(4)
C25 0.138(9) 0.031(5) 0.135(9) -0.011(6) 0.023(7) -0.017(5)
C26 0.131(8) 0.027(5) 0.104(8) -0.013(5) -0.008(6) 0.017(5)
C27 0.139(8) 0.048(6) 0.086(6) -0.013(5) 0.018(5) 0.024(5)
C28 0.091(6) 0.030(4) 0.068(5) -0.007(4) 0.022(4) 0.005(4)
C29 0.040(4) 0.021(3) 0.059(4) 0.003(3) 0.009(3) 0.005(3)
C30 0.034(3) 0.023(3) 0.056(4) 0.000(3) 0.012(3) 0.001(3)
C31 0.045(4) 0.026(4) 0.061(5) -0.008(3) 0.005(3) 0.003(3)
C32 0.047(4) 0.043(4) 0.075(5) -0.008(4) 0.006(3) 0.001(3)
C33 0.037(4) 0.032(4) 0.111(7) -0.027(4) 0.017(4) -0.004(3)
C34 0.042(4) 0.026(4) 0.112(7) -0.010(4) 0.020(4) -0.008(3)
C35 0.042(4) 0.034(4) 0.085(5) 0.011(4) 0.023(4) 0.004(3)
C1 0.059(4) 0.021(3) 0.048(4) -0.003(3) 0.016(3) -0.013(3)
N2 0.043(3) 0.022(3) 0.054(4) -0.001(2) 0.018(3) -0.006(2)
O3 0.059(3) 0.031(3) 0.079(3) -0.008(2) 0.037(3) -0.011(2)
C3 0.040(4) 0.016(3) 0.048(4) 0.011(3) 0.016(3) 0.004(3)
C4 0.035(3) 0.017(3) 0.054(4) 0.003(3) 0.013(3) -0.006(3)
C5 0.043(4) 0.018(3) 0.048(4) -0.004(3) 0.010(3) -0.004(3)
C6 0.045(4) 0.014(3) 0.050(4) -0.003(3) 0.011(3) -0.007(3)
C7 0.067(4) 0.007(3) 0.073(5) -0.007(3) 0.016(4) -0.019(3)
C8 0.080(5) 0.028(4) 0.068(5) 0.002(4) 0.026(4) -0.029(4)
C9 0.051(4) 0.034(4) 0.054(4) 0.007(3) 0.015(3) -0.008(3)
O10 0.082(3) 0.035(3) 0.062(3) -0.020(2) 0.023(2) -0.029(2)
C10 0.051(4) 0.016(3) 0.048(4) -0.007(3) 0.006(3) -0.007(3)
N11 0.058(3) 0.012(3) 0.042(3) -0.005(2) 0.015(3) -0.011(2)
C12 0.072(5) 0.014(3) 0.059(4) -0.008(3) 0.024(4) -0.015(3)
C13 0.048(4) 0.010(3) 0.050(4) -0.009(3) 0.018(3) -0.004(3)
C14 0.038(4) 0.018(3) 0.061(4) 0.001(3) 0.015(3) 0.007(3)
C15 0.033(3) 0.023(3) 0.065(4) -0.012(3) 0.014(3) -0.010(3)
C16 0.044(4) 0.015(3) 0.043(4) -0.003(3) 0.015(3) 0.002(3)
C17 0.041(4) 0.020(3) 0.069(5) 0.011(3) 0.010(3) 0.005(3)
C18 0.037(3) 0.033(4) 0.057(4) -0.009(3) 0.011(3) -0.011(3)

loop_
_atom_type_symbol
_atom_type_description
_atom_type_scat_dispersion_real
_atom_type_scat_dispersion_imag
_atom_type_scat_source
C C 0.0033 0.0016 'International Tables Vol C Tables 4.2.6.8 and 6.1.1.4'
H H 0.0000 0.0000 'International Tables Vol C Tables 4.2.6.8 and 6.1.1.4'
N N 0.0061 0.0033 'International Tables Vol C Tables 4.2.6.8 and 6.1.1.4'
O O 0.0106 0.0060 'International Tables Vol C Tables 4.2.6.8 and 6.1.1.4'

loop_
_geom_angle_atom_site_label_1
_geom_angle_atom_site_label_2
_geom_angle_atom_site_label_3
_geom_angle
_geom_angle_site_symmetry_1
_geom_angle_site_symmetry_3
C20 N19 C29 124.9(5) . .
C20 N19 C22 116.8(5) . .
C29 N19 C22 118.2(4) . .
O20 C20 N19 121.6(5) . .
O20 C20 C21 121.0(5) . .
N19 C20 C21 117.4(5) . .
C21 C21 C20 110.9(5) 3_565 .
N19 C22 C23 113.5(5) . .
C28 C23 C24 118.7(7) . .
C28 C23 C22 121.2(6) . .
C24 C23 C22 120.1(6) . .
C23 C24 C25 118.7(8) . .
C26 C25 C24 121.8(9) . .
C25 C26 C27 119.8(9) . .
C26 C27 C28 118.0(9) . .
C23 C28 C27 122.9(8) . .
N19 C29 C30 115.1(5) . .
C31 C30 C35 118.8(6) . .
C31 C30 C29 123.0(5) . .
C35 C30 C29 118.1(6) . .
C30 C31 C32 122.7(6) . .
C31 C32 C33 118.3(7) . .
C34 C33 C32 119.6(6) . .
C33 C34 C35 121.6(7) . .
C34 C35 C30 118.9(7) . .
N2 C1 C16 112.6(5) . 3_565
C3 N2 C1 120.7(5) . .
O3 C3 N2 124.5(6) . .
O3 C3 C4 121.3(5) . .
N2 C3 C4 114.1(5) . .
C5 C4 C9 119.0(6) . .
C5 C4 C3 124.4(5) . .
C9 C4 C3 116.6(6) . .
C4 C5 C6 122.7(6) . .
C5 C6 C7 117.6(6) . .
C5 C6 C10 123.3(5) . .
C7 C6 C10 119.1(5) . .
C8 C7 C6 119.8(6) . .
C7 C8 C9 122.5(6) . .
C8 C9 C4 118.4(6) . .
O10 C10 N11 119.2(6) . .
O10 C10 C6 122.6(5) . .
N11 C10 C6 118.3(5) . .
C10 N11 C12 121.3(5) . .
N11 C12 C13 113.3(5) . .
C14 C13 C18 118.8(5) . .
C14 C13 C12 121.7(5) . .
C18 C13 C12 119.4(5) . .
C13 C14 C15 120.7(5) . .
C14 C15 C16 120.6(5) . .
C17 C16 C15 119.1(5) . .
C17 C16 C1 121.0(5) . 3_565
C15 C16 C1 119.9(5) . 3_565
C16 C17 C18 120.4(5) . .
C13 C18 C17 120.4(5) . .

loop_
_geom_bond_atom_site_label_1
_geom_bond_atom_site_label_2
_geom_bond_distance
_geom_bond_site_symmetry_2
N19 C20 1.352(6) .
N19 C29 1.458(6) .
N19 C22 1.477(6) .
O20 C20 1.235(6) .
C20 C21 1.527(7) .
C21 C21 1.521(9) 3_565
C22 C23 1.509(8) .
C23 C28 1.357(8) .
C23 C24 1.372(8) .
C24 C25 1.409(10) .
C25 C26 1.347(11) .
C26 C27 1.379(11) .
C27 C28 1.394(9) .
C29 C30 1.507(7) .
C30 C31 1.346(7) .
C30 C35 1.428(7) .
C31 C32 1.382(8) .
C32 C33 1.432(9) .
C33 C34 1.344(9) .
C34 C35 1.393(8) .
C1 N2 1.487(7) .
C1 C16 1.508(7) 3_565
N2 C3 1.344(7) .
O3 C3 1.214(6) .
C3 C4 1.508(8) .
C4 C5 1.365(7) .
C4 C9 1.410(7) .
C5 C6 1.390(7) .
C6 C7 1.404(7) .
C6 C10 1.459(8) .
C7 C8 1.361(8) .
C8 C9 1.376(8) .
O10 C10 1.234(6) .
C10 N11 1.379(7) .
N11 C12 1.439(7) .
C12 C13 1.527(7) .
C13 C14 1.379(7) .
C13 C18 1.393(7) .
C14 C15 1.382(7) .
C15 C16 1.390(7) .
C16 C17 1.375(7) .
C16 C1 1.508(7) 3_565
C17 C18 1.395(7) .

loop_
_geom_torsion_atom_site_label_1
_geom_torsion_atom_site_label_2
_geom_torsion_atom_site_label_3
_geom_torsion_atom_site_label_4
_geom_torsion
_geom_torsion_site_symmetry_1
_geom_torsion_site_symmetry_4
C29 N19 C20 O20 178.5(5) . .
C22 N19 C20 O20 -1.9(8) . .
C29 N19 C20 C21 -0.5(8) . .
C22 N19 C20 C21 179.1(5) . .
O20 C20 C21 C21 9.5(8) . 3_565
N19 C20 C21 C21 -171.5(5) . 3_565
C20 N19 C22 C23 73.9(6) . .
C29 N19 C22 C23 -106.5(6) . .
N19 C22 C23 C28 47.8(8) . .
N19 C22 C23 C24 -133.8(6) . .
C28 C23 C24 C25 2.8(11) . .
C22 C23 C24 C25 -175.6(7) . .
C23 C24 C25 C26 -4.4(13) . .
C24 C25 C26 C27 2.7(15) . .
C25 C26 C27 C28 0.4(13) . .
C24 C23 C28 C27 0.3(10) . .
C22 C23 C28 C27 178.6(6) . .
C26 C27 C28 C23 -1.9(12) . .
C20 N19 C29 C30 83.6(7) . .
C22 N19 C29 C30 -96.0(6) . .
N19 C29 C30 C31 51.7(7) . .
N19 C29 C30 C35 -131.1(5) . .
C35 C30 C31 C32 0.6(9) . .
C29 C30 C31 C32 177.8(5) . .
C30 C31 C32 C33 0.0(9) . .
C31 C32 C33 C34 -0.1(9) . .
C32 C33 C34 C35 -0.5(10) . .
C33 C34 C35 C30 1.2(9) . .
C31 C30 C35 C34 -1.2(8) . .
C29 C30 C35 C34 -178.5(5) . .
C16 C1 N2 C3 -136.3(5) 3_565 .
C1 N2 C3 O3 5.6(8) . .
C1 N2 C3 C4 -172.3(4) . .
O3 C3 C4 C5 158.5(5) . .
N2 C3 C4 C5 -23.5(7) . .
O3 C3 C4 C9 -24.2(8) . .
N2 C3 C4 C9 153.8(5) . .
C9 C4 C5 C6 -0.5(8) . .
C3 C4 C5 C6 176.8(5) . .
C4 C5 C6 C7 0.2(8) . .
C4 C5 C6 C10 -179.8(5) . .
C5 C6 C7 C8 0.3(9) . .
C10 C6 C7 C8 -179.7(6) . .
C6 C7 C8 C9 -0.4(10) . .
C7 C8 C9 C4 0.1(10) . .
C5 C4 C9 C8 0.4(8) . .
C3 C4 C9 C8 -177.2(5) . .
C5 C6 C10 O10 -160.1(6) . .
C7 C6 C10 O10 19.9(8) . .
C5 C6 C10 N11 18.9(8) . .
C7 C6 C10 N11 -161.1(5) . .
O10 C10 N11 C12 -4.4(8) . .
C6 C10 N11 C12 176.5(5) . .
C10 N11 C12 C13 146.7(5) . .
N11 C12 C13 C14 118.9(6) . .
N11 C12 C13 C18 -65.6(7) . .
C18 C13 C14 C15 -0.9(8) . .
C12 C13 C14 C15 174.6(5) . .
C13 C14 C15 C16 -1.6(9) . .
C14 C15 C16 C17 2.4(8) . .
C14 C15 C16 C1 -176.2(5) . 3_565
C15 C16 C17 C18 -0.6(8) . .
C1 C16 C17 C18 178.0(5) 3_565 .
C14 C13 C18 C17 2.7(8) . .
C12 C13 C18 C17 -172.9(5) . .
C16 C17 C18 C13 -2.0(9) . .
